data_2210127
loop_
_publ_author_name
'Tang, Qing-Gang'
'Ji, Chun-Xiang'
'Heng, Jing'
'Zhang, Dong-Mei'

_publ_section_title
;
 Ethyl
 2-amino-4-(4-fluorophenyl)-4<i>H</i>-benzo[<i>h</i>]chromene-3-carboxylate
;
_journal_coeditor_code BT2175
_journal_issue 9
_journal_name_full 'Acta Crystallographica Section E'
_journal_page_first o4134
_journal_page_last o4135
_journal_paper_doi 10.1107/S1600536806033733
_journal_volume 62
_journal_year 2006
_chemical_formula_iupac 'C22 H18 F N O3'
_chemical_formula_moiety 'C22 H18 F N O3'
_chemical_formula_sum 'C22 H18 F N O3'
_chemical_formula_weight 363.37
_chemical_name_systematic
;
Ethyl 2-amino-4-(4-fluorophenyl)-4H-benzo[h]chromene-3-carboxylate
;
_space_group_IT_number 14
_symmetry_cell_setting monoclinic
_symmetry_space_group_name_Hall '-P 2ybc'
_symmetry_space_group_name_H-M 'P 1 21/c 1'
_atom_sites_solution_hydrogens geom
_atom_sites_solution_primary direct
_atom_sites_solution_secondary difmap
_cell_angle_alpha 90.00
_cell_angle_beta 98.77(3)
_cell_angle_gamma 90.00
_cell_formula_units_Z 4
_cell_length_a 12.634(3)
_cell_length_b 16.037(3)
_cell_length_c 8.9890(18)
_cell_measurement_reflns_used 25
_cell_measurement_temperature 293(2)
_cell_measurement_theta_max 13
_cell_measurement_theta_min 10
_cell_volume 1800.0(7)
_computing_cell_refinement 'CAD-4 Software'
_computing_data_collection 'CAD-4 Software (Enraf--Nonius, 1989)'
_computing_data_reduction 'XCAD4 (Harms & Wocadlo, 1995)'
_computing_molecular_graphics 'SHELXTL (Siemens, 1996)'
_computing_publication_material SHELXTL
_computing_structure_refinement 'SHELXL97 (Sheldrick, 1997)'
_computing_structure_solution 'SHELXS97 (Sheldrick, 1997)'
_diffrn_ambient_temperature 293(2)
_diffrn_measured_fraction_theta_full 0.997
_diffrn_measured_fraction_theta_max 0.997
_diffrn_measurement_device_type 'Enraf-Nonius CAD-4'
_diffrn_measurement_method \w/2\q
_diffrn_radiation_monochromator graphite
_diffrn_radiation_source 'fine-focus sealed tube'
_diffrn_radiation_type MoK\a
_diffrn_radiation_wavelength 0.71073
_diffrn_reflns_av_R_equivalents 0.0188
_diffrn_reflns_av_sigmaI/netI 0.0459
_diffrn_reflns_limit_h_max 15
_diffrn_reflns_limit_h_min -15
_diffrn_reflns_limit_k_max 0
_diffrn_reflns_limit_k_min -19
_diffrn_reflns_limit_l_max 11
_diffrn_reflns_limit_l_min 0
_diffrn_reflns_number 3755
_diffrn_reflns_theta_full 25.96
_diffrn_reflns_theta_max 25.96
_diffrn_reflns_theta_min 1.63
_diffrn_standards_decay_% 0
_diffrn_standards_interval_count 200
_diffrn_standards_interval_time 120
_diffrn_standards_number 3
_exptl_absorpt_coefficient_mu 0.096
_exptl_absorpt_correction_T_max 0.9717
_exptl_absorpt_correction_T_min 0.9665
_exptl_absorpt_correction_type psi-scan
_exptl_absorpt_process_details '(North et al., 1968)'
_exptl_crystal_colour 'light brown'
_exptl_crystal_density_diffrn 1.341
_exptl_crystal_density_method 'not measured'
_exptl_crystal_description Block
_exptl_crystal_F_000 760
_exptl_crystal_size_max 0.40
_exptl_crystal_size_mid 0.30
_exptl_crystal_size_min 0.30
_refine_diff_density_max 0.199
_refine_diff_density_min -0.191
_refine_ls_extinction_coef 0.013(3)
_refine_ls_extinction_expression Fc^*^=kFc[1+0.001xFc^2^\l^3^/sin(2\q)]^-1/4^
_refine_ls_extinction_method SHELXL97
_refine_ls_goodness_of_fit_ref 0.991
_refine_ls_hydrogen_treatment constr
_refine_ls_matrix_type full
_refine_ls_number_parameters 247
_refine_ls_number_reflns 3519
_refine_ls_number_restraints 0
_refine_ls_restrained_S_all 0.991
_refine_ls_R_factor_all 0.1111
_refine_ls_R_factor_gt 0.0572
_refine_ls_shift/su_max 0.000
_refine_ls_shift/su_mean 0.000
_refine_ls_structure_factor_coef Fsqd
_refine_ls_weighting_details 'calc w=1/[\s^2^(Fo^2^)+(0.0891P)^2^+0.5068P] where P=(Fo^2^+2Fc^2^)/3'
_refine_ls_weighting_scheme calc
_refine_ls_wR_factor_gt 0.1439
_refine_ls_wR_factor_ref 0.1805
_reflns_number_gt 2038
_reflns_number_total 3519
_reflns_threshold_expression I>2\s(I)
_cod_data_source_file bt2175.cif
_cod_data_source_block I
_cod_depositor_comments
;
The following automatic conversions were performed:
'_symmetry_cell_setting' value 'Monoclinic' changed to 'monoclinic'
according to '/home/saulius/struct/CIF-dictionaries/cif_core.dic'
dictionary named 'cif_core.dic' version 2.4.1 from 2010-06-29.

Automatic conversion script
Id: cif_fix_enum 1527 2010-12-29 10:47:43Z saulius 

The following automatic conversions were performed:

'_symmetry_cell_setting' value 'Monoclinic' changed to 'monoclinic'
according to /home/saulius/struct/CIF-dictionaries/cif_core.dic
dictionary named 'cif_core.dic' version 2.4.1 from 2010-06-29.

Automatic conversion script
Id: cif_fix_values 1715 2011-07-08 13:25:40Z adriana 
;
_cod_original_sg_symbol_H-M 'P 21/c'
_cod_database_code 2210127
_cod_database_fobs_code 2210127

loop_
_symmetry_equiv_pos_as_xyz
'x, y, z'
'-x, y+1/2, -z+1/2'
'-x, -y, -z'
'x, -y-1/2, z-1/2'

loop_
_atom_site_type_symbol
_atom_site_label
_atom_site_fract_x
_atom_site_fract_y
_atom_site_fract_z
_atom_site_U_iso_or_equiv
_atom_site_adp_type
_atom_site_calc_flag
_atom_site_refinement_flags
_atom_site_occupancy
F F 0.20313(16) 1.28307(12) 0.3511(2) 0.0899(6) Uani d . 1
O O1 0.13381(14) 0.92121(12) 0.54825(18) 0.0589(5) Uani d . 1
O O2 0.01637(14) 0.83381(12) 0.41532(19) 0.0579(5) Uani d . 1
O O3 0.19701(13) 0.85127(12) 0.06117(18) 0.0553(5) Uani d . 1
N N 0.04402(18) 0.80907(16) 0.1266(3) 0.0650(7) Uani d . 1
H H0A 0.0313 0.7896 0.0365 0.113(14) Uiso calc R 1
H H0B -0.0025 0.8029 0.1864 0.073(10) Uiso calc R 1
C C1 0.1104(3) 0.9912(2) 0.7735(3) 0.0774(10) Uani d . 1
H H1A 0.0675 0.9951 0.8527 0.116 Uiso calc R 1
H H1B 0.1098 1.0438 0.7223 0.116 Uiso calc R 1
H H1C 0.1826 0.9771 0.8156 0.116 Uiso calc R 1
C C2 0.0657(2) 0.9251(2) 0.6644(3) 0.0661(8) Uani d . 1
H H2A 0.0652 0.8717 0.7150 0.079 Uiso calc R 1
H H2B -0.0072 0.9388 0.6204 0.079 Uiso calc R 1
C C3 0.0978(2) 0.87601(17) 0.4246(3) 0.0475(6) Uani d . 1
C C4 0.16660(19) 0.88480(16) 0.3109(3) 0.0458(6) Uani d . 1
C C5 0.13549(19) 0.84867(16) 0.1735(3) 0.0469(6) Uani d . 1
C C6 0.30286(19) 0.87672(16) 0.0981(3) 0.0474(6) Uani d . 1
C C7 0.3675(2) 0.86008(16) -0.0161(3) 0.0506(7) Uani d . 1
C C8 0.3265(3) 0.82576(17) -0.1574(3) 0.0632(8) Uani d . 1
H H8A 0.2545 0.8114 -0.1796 0.076 Uiso calc R 1
C C9 0.3935(3) 0.81357(19) -0.2623(4) 0.0763(10) Uani d . 1
H H9A 0.3661 0.7926 -0.3568 0.092 Uiso calc R 1
C C10 0.5017(3) 0.8322(2) -0.2285(5) 0.0890(11) Uani d . 1
H H10A 0.5464 0.8226 -0.2999 0.107 Uiso calc R 1
C C11 0.5430(3) 0.8643(2) -0.0922(5) 0.0839(11) Uani d . 1
H H11A 0.6159 0.8758 -0.0711 0.101 Uiso calc R 1
C C12 0.4774(2) 0.88044(19) 0.0179(4) 0.0641(8) Uani d . 1
C C13 0.5174(2) 0.9161(2) 0.1593(4) 0.0779(10) Uani d . 1
H H13A 0.5900 0.9284 0.1827 0.093 Uiso calc R 1
C C14 0.4512(2) 0.9326(2) 0.2609(3) 0.0694(9) Uani d . 1
H H14A 0.4791 0.9570 0.3524 0.083 Uiso calc R 1
C C15 0.34175(19) 0.91355(17) 0.2312(3) 0.0486(7) Uani d . 1
C C16 0.26836(18) 0.93544(16) 0.3437(3) 0.0461(6) Uani d . 1
H H16A 0.3047 0.9193 0.4437 0.055 Uiso calc R 1
C C17 0.24897(18) 1.02926(16) 0.3457(3) 0.0449(6) Uani d . 1
C C18 0.2834(2) 1.07582(19) 0.4740(3) 0.0565(7) Uani d . 1
H H18A 0.3175 1.0489 0.5598 0.068 Uiso calc R 1
C C19 0.2684(2) 1.1613(2) 0.4776(3) 0.0674(8) Uani d . 1
H H19A 0.2918 1.1920 0.5641 0.081 Uiso calc R 1
C C20 0.2183(2) 1.19882(19) 0.3499(3) 0.0602(8) Uani d . 1
C C21 0.1817(2) 1.15617(19) 0.2206(3) 0.0588(7) Uani d . 1
H H21A 0.1468 1.1837 0.1360 0.071 Uiso calc R 1
C C22 0.1980(2) 1.07103(18) 0.2195(3) 0.0510(7) Uani d . 1
H H22A 0.1743 1.0410 0.1322 0.061 Uiso calc R 1

loop_
_atom_site_aniso_label
_atom_site_aniso_U_11
_atom_site_aniso_U_22
_atom_site_aniso_U_33
_atom_site_aniso_U_12
_atom_site_aniso_U_13
_atom_site_aniso_U_23
F 0.1022(14) 0.0661(12) 0.1045(16) 0.0131(10) 0.0256(12) -0.0075(11)
O1 0.0620(11) 0.0817(14) 0.0367(10) -0.0052(10) 0.0192(8) -0.0033(9)
O2 0.0567(11) 0.0699(13) 0.0501(11) -0.0061(10) 0.0181(9) 0.0083(10)
O3 0.0514(10) 0.0772(13) 0.0399(10) -0.0065(9) 0.0157(8) -0.0084(9)
N 0.0573(14) 0.0851(18) 0.0564(16) -0.0166(13) 0.0207(12) -0.0200(14)
C1 0.096(2) 0.093(2) 0.0468(17) 0.0183(19) 0.0217(16) -0.0001(17)
C2 0.0729(19) 0.092(2) 0.0388(14) 0.0082(16) 0.0246(13) 0.0026(15)
C3 0.0500(15) 0.0555(16) 0.0381(14) 0.0044(13) 0.0100(12) 0.0054(12)
C4 0.0484(14) 0.0549(16) 0.0359(13) 0.0017(12) 0.0127(11) 0.0022(12)
C5 0.0465(14) 0.0537(15) 0.0437(14) 0.0005(12) 0.0166(12) 0.0007(12)
C6 0.0486(14) 0.0523(15) 0.0440(14) 0.0060(12) 0.0157(12) 0.0030(12)
C7 0.0638(17) 0.0468(16) 0.0452(15) 0.0071(12) 0.0212(13) 0.0050(12)
C8 0.082(2) 0.0583(18) 0.0558(17) 0.0011(15) 0.0306(15) -0.0034(15)
C9 0.116(3) 0.060(2) 0.064(2) 0.0026(18) 0.0477(19) -0.0085(16)
C10 0.108(3) 0.082(2) 0.094(3) 0.006(2) 0.072(2) -0.002(2)
C11 0.075(2) 0.091(3) 0.098(3) 0.0079(19) 0.052(2) 0.001(2)
C12 0.0556(17) 0.071(2) 0.072(2) 0.0069(15) 0.0305(15) 0.0056(17)
C13 0.0473(17) 0.113(3) 0.076(2) -0.0037(17) 0.0165(16) -0.007(2)
C14 0.0530(17) 0.097(2) 0.0586(18) 0.0001(16) 0.0111(14) -0.0096(17)
C15 0.0453(14) 0.0592(17) 0.0428(14) 0.0035(12) 0.0119(11) 0.0035(13)
C16 0.0455(14) 0.0628(17) 0.0310(12) 0.0023(12) 0.0089(10) 0.0006(12)
C17 0.0407(13) 0.0614(17) 0.0342(13) -0.0035(12) 0.0106(10) -0.0035(12)
C18 0.0560(16) 0.074(2) 0.0390(14) 0.0037(14) 0.0047(12) -0.0064(14)
C19 0.073(2) 0.075(2) 0.0557(18) 0.0019(17) 0.0125(15) -0.0194(17)
C20 0.0593(17) 0.059(2) 0.066(2) 0.0022(14) 0.0236(15) -0.0003(16)
C21 0.0555(16) 0.070(2) 0.0522(17) 0.0009(14) 0.0123(13) 0.0093(15)
C22 0.0520(15) 0.0640(19) 0.0373(14) -0.0031(13) 0.0077(12) 0.0005(13)

loop_
_atom_type_symbol
_atom_type_description
_atom_type_scat_dispersion_real
_atom_type_scat_dispersion_imag
_atom_type_scat_source
C C 0.0033 0.0016 'International Tables Vol C Tables 4.2.6.8 and 6.1.1.4'
H H 0.0000 0.0000 'International Tables Vol C Tables 4.2.6.8 and 6.1.1.4'
N N 0.0061 0.0033 'International Tables Vol C Tables 4.2.6.8 and 6.1.1.4'
O O 0.0106 0.0060 'International Tables Vol C Tables 4.2.6.8 and 6.1.1.4'
F F 0.0171 0.0103 'International Tables Vol C Tables 4.2.6.8 and 6.1.1.4'

loop_
_geom_angle_atom_site_label_1
_geom_angle_atom_site_label_2
_geom_angle_atom_site_label_3
_geom_angle
C3 O1 C2 117.0(2)
C5 O3 C6 117.91(19)
C5 N H0A 120.0
C5 N H0B 120.0
H0A N H0B 120.0
C2 C1 H1A 109.5
C2 C1 H1B 109.5
H1A C1 H1B 109.5
C2 C1 H1C 109.5
H1A C1 H1C 109.5
H1B C1 H1C 109.5
O1 C2 C1 107.2(2)
O1 C2 H2A 110.3
C1 C2 H2A 110.3
O1 C2 H2B 110.3
C1 C2 H2B 110.3
H2A C2 H2B 108.5
O2 C3 O1 121.9(2)
O2 C3 C4 126.6(2)
O1 C3 C4 111.5(2)
C5 C4 C3 118.4(2)
C5 C4 C16 121.5(2)
C3 C4 C16 120.0(2)
N C5 O3 110.2(2)
N C5 C4 127.3(2)
O3 C5 C4 122.5(2)
C15 C6 O3 123.0(2)
C15 C6 C7 123.0(2)
O3 C6 C7 114.1(2)
C8 C7 C12 119.9(2)
C8 C7 C6 123.3(2)
C12 C7 C6 116.8(2)
C9 C8 C7 119.6(3)
C9 C8 H8A 120.2
C7 C8 H8A 120.2
C8 C9 C10 120.6(3)
C8 C9 H9A 119.7
C10 C9 H9A 119.7
C11 C10 C9 120.6(3)
C11 C10 H10A 119.7
C9 C10 H10A 119.7
C10 C11 C12 121.2(3)
C10 C11 H11A 119.4
C12 C11 H11A 119.4
C11 C12 C7 118.0(3)
C11 C12 C13 122.5(3)
C7 C12 C13 119.5(2)
C14 C13 C12 120.8(3)
C14 C13 H13A 119.6
C12 C13 H13A 119.6
C13 C14 C15 121.4(3)
C13 C14 H14A 119.3
C15 C14 H14A 119.3
C6 C15 C14 118.5(2)
C6 C15 C16 120.9(2)
C14 C15 C16 120.6(2)
C4 C16 C15 109.6(2)
C4 C16 C17 113.5(2)
C15 C16 C17 110.7(2)
C4 C16 H16A 107.6
C15 C16 H16A 107.6
C17 C16 H16A 107.6
C18 C17 C22 117.9(3)
C18 C17 C16 120.7(2)
C22 C17 C16 121.4(2)
C19 C18 C17 121.7(3)
C19 C18 H18A 119.1
C17 C18 H18A 119.1
C20 C19 C18 117.7(3)
C20 C19 H19A 121.1
C18 C19 H19A 121.1
C19 C20 F 118.6(3)
C19 C20 C21 123.2(3)
F C20 C21 118.2(3)
C20 C21 C22 118.0(3)
C20 C21 H21A 121.0
C22 C21 H21A 121.0
C21 C22 C17 121.4(3)
C21 C22 H22A 119.3
C17 C22 H22A 119.3

loop_
_geom_bond_atom_site_label_1
_geom_bond_atom_site_label_2
_geom_bond_distance
F C20 1.365(3)
O1 C3 1.347(3)
O1 C2 1.452(3)
O2 C3 1.223(3)
O3 C5 1.366(3)
O3 C6 1.389(3)
N C5 1.330(3)
N H0A 0.8600
N H0B 0.8600
C1 C2 1.496(4)
C1 H1A 0.9600
C1 H1B 0.9600
C1 H1C 0.9600
C2 H2A 0.9700
C2 H2B 0.9700
C3 C4 1.446(3)
C4 C5 1.367(3)
C4 C16 1.511(3)
C6 C15 1.358(3)
C6 C7 1.431(3)
C7 C8 1.409(4)
C7 C12 1.414(4)
C8 C9 1.374(4)
C8 H8A 0.9300
C9 C10 1.387(5)
C9 H9A 0.9300
C10 C11 1.358(5)
C10 H10A 0.9300
C11 C12 1.409(4)
C11 H11A 0.9300
C12 C13 1.415(4)
C13 C14 1.355(4)
C13 H13A 0.9300
C14 C15 1.402(4)
C14 H14A 0.9300
C15 C16 1.513(3)
C16 C17 1.525(3)
C16 H16A 0.9800
C17 C18 1.387(3)
C17 C22 1.389(3)
C18 C19 1.384(4)
C18 H18A 0.9300
C19 C20 1.364(4)
C19 H19A 0.9300
C20 C21 1.367(4)
C21 C22 1.381(4)
C21 H21A 0.9300
C22 H22A 0.9300

loop_
_geom_hbond_atom_site_label_D
_geom_hbond_atom_site_label_H
_geom_hbond_atom_site_label_A
_geom_hbond_site_symmetry_A
_geom_hbond_distance_DH
_geom_hbond_distance_HA
_geom_hbond_distance_DA
_geom_hbond_angle_DHA
N H0B O2 . 0.86 2.09 2.700(3) 126.9
N H0A O2 4_575 0.86 2.26 2.966(3) 139.9

loop_
_geom_torsion_atom_site_label_1
_geom_torsion_atom_site_label_2
_geom_torsion_atom_site_label_3
_geom_torsion_atom_site_label_4
_geom_torsion
C3 O1 C2 C1 -168.8(2)
C2 O1 C3 O2 -6.5(4)
C2 O1 C3 C4 173.5(2)
O2 C3 C4 C5 5.8(4)
O1 C3 C4 C5 -174.2(2)
O2 C3 C4 C16 -176.3(2)
O1 C3 C4 C16 3.8(3)
C6 O3 C5 N -168.6(2)
C6 O3 C5 C4 13.1(4)
C3 C4 C5 N 4.2(4)
C16 C4 C5 N -173.7(3)
C3 C4 C5 O3 -177.7(2)
C16 C4 C5 O3 4.3(4)
C5 O3 C6 C15 -12.8(4)
C5 O3 C6 C7 166.7(2)
C15 C6 C7 C8 -176.7(3)
O3 C6 C7 C8 3.8(4)
C15 C6 C7 C12 2.8(4)
O3 C6 C7 C12 -176.7(2)
C12 C7 C8 C9 -1.1(4)
C6 C7 C8 C9 178.4(3)
C7 C8 C9 C10 2.1(5)
C8 C9 C10 C11 -1.2(5)
C9 C10 C11 C12 -0.7(6)
C10 C11 C12 C7 1.7(5)
C10 C11 C12 C13 -178.1(3)
C8 C7 C12 C11 -0.8(4)
C6 C7 C12 C11 179.7(3)
C8 C7 C12 C13 179.0(3)
C6 C7 C12 C13 -0.5(4)
C11 C12 C13 C14 178.4(3)
C7 C12 C13 C14 -1.4(5)
C12 C13 C14 C15 1.2(5)
O3 C6 C15 C14 176.4(2)
C7 C6 C15 C14 -3.1(4)
O3 C6 C15 C16 -5.0(4)
C7 C6 C15 C16 175.6(2)
C13 C14 C15 C6 1.0(5)
C13 C14 C15 C16 -177.6(3)
C5 C4 C16 C15 -19.7(3)
C3 C4 C16 C15 162.3(2)
C5 C4 C16 C17 104.5(3)
C3 C4 C16 C17 -73.4(3)
C6 C15 C16 C4 19.9(3)
C14 C15 C16 C4 -161.5(2)
C6 C15 C16 C17 -106.0(3)
C14 C15 C16 C17 72.6(3)
C4 C16 C17 C18 120.3(2)
C15 C16 C17 C18 -116.1(2)
C4 C16 C17 C22 -60.7(3)
C15 C16 C17 C22 63.0(3)
C22 C17 C18 C19 -0.2(4)
C16 C17 C18 C19 178.8(2)
C17 C18 C19 C20 0.0(4)
C18 C19 C20 F -179.7(2)
C18 C19 C20 C21 0.6(4)
C19 C20 C21 C22 -0.9(4)
F C20 C21 C22 179.4(2)
C20 C21 C22 C17 0.6(4)
C18 C17 C22 C21 -0.1(4)
C16 C17 C22 C21 -179.1(2)
